data_7236529
loop_
_publ_author_name
'Logan, Matthew W.'
'Ayad, Suliman'
'Adamson, Jeremy D.'
'Dilbeck, Tristan'
'Hanson, Kenneth'
'Uribe-Romo, Fernando J.'

_publ_section_title
;
 Systematic variation of the optical bandgap in titanium based
 isoreticular metal--organic frameworks for photocatalytic reduction of
 CO2 under blue light
;
_journal_issue 23
_journal_name_full 'Journal of Materials Chemistry A'
_journal_page_first 11854
_journal_paper_doi 10.1039/C7TA00437K
_journal_volume 5
_journal_year 2017
_chemical_formula_sum 'C1.785 N0.315 O2.148 Ti0.25'
_chemical_formula_weight 72.19
_chemical_name_systematic MIL-125-NHEt
_space_group_IT_number 139
_space_group_name_Hall '-I 4 2'
_space_group_name_H-M_alt 'I 4/m m m'
_symmetry_cell_setting tetragonal
_symmetry_space_group_name_H-M 'I 4/m m m'
_audit_creation_date 2016-12-15T19:16
_audit_creation_method 'created in GSAS-II'
_audit_update_record
;
2017-01-13 deposited with the CCDC.
2017-04-07 downloaded from the CCDC.
;
_cell_angle_alpha 90
_cell_angle_beta 90
_cell_angle_gamma 90
_cell_formula_units_Z 32
_cell_length_a 18.626(20)
_cell_length_b 18.626(20)
_cell_length_c 18.088(18)
_cell_volume 6275(11)
_computing_structure_refinement 'GSAS-II (Toby & Von Dreele, J. Appl. Cryst. 46, 544-549, 2013)'
_diffrn_ambient_pressure 100
_diffrn_ambient_temperature 300
_diffrn_radiation_polarisn_ratio 3.8(26)
_diffrn_radiation_probe x-ray
_diffrn_radiation_type K\a~1,2~
_pd_block_id 2016-12-15T19:16|J4|Uribr-RomoFJ|MiniFlex600
_pd_calc_method 'Rietveld Refinement'
_pd_instr_location ' ?'
_pd_meas_2theta_range_inc 0.02000
_pd_meas_2theta_range_max 39.98000
_pd_meas_2theta_range_min 3.00000
_pd_phase_name MIL-125-NHEt_1
_pd_proc_2theta_range_inc 0.02000
_pd_proc_2theta_range_max 39.92657
_pd_proc_2theta_range_min 2.94657
_pd_proc_info_datetime 2016-12-15T19:16
_pd_proc_info_excluded_regions ' ?'
_pd_proc_ls_background_function
; Background function: "chebyschev" function with 6 terms:
    2.46(4)e3, -5.7(10)e2, -1.95(16)e3, -2.4(4)e3, 5.70(17)e3, 
    -1.9(4)e3, 
;
_pd_proc_ls_pref_orient_corr
; Simple spherical harmonic correction Order = 2
    Coefficients:  0:0:C(2,0) = -1.23(15); 
;
_pd_proc_ls_profile_function
; Finger-Cox-Jephcoat function parameters U, V, W, X, Y, SH/L:
  peak variance(Gauss) = Utan(Th)^2^+Vtan(Th)+W:
  peak HW(Lorentz) = X/cos(Th)+Ytan(Th); SH/L = S/L+H/L
  U, V, W in (centideg)^2^, X & Y in centideg
    -3(8)e2, 9.9(23)e2, -29(13), 12.4702, -5.15780, 0.0655(3), 
  Crystallite size model "isotropic" for MIL-125-NHEt_1 (microns)
  parameters: Size, G/L mix
    0.809755, 1.000, 
  Mustrain model "isotropic" for MIL-125-NHEt_1 (10^6^)
    parameters: Mustrain, G/L mix
    -8487.65, 1.000, 

;
_pd_proc_ls_prof_R_factor 0.06175
_pd_proc_ls_prof_wR_expected 0.01370
_pd_proc_ls_prof_wR_factor 0.08551
_pd_proc_number_of_points 1850
_pd_spec_mounting ' ?'
_refine_ls_goodness_of_fit_all 6.346
_refine_ls_matrix_type full
_refine_ls_number_parameters 58
_refine_ls_R_Fsqd_factor 0.19468
_refine_ls_wR_factor_obs 0.08551
_reflns_d_resolution_high 2.259
_reflns_d_resolution_low 13.171
_reflns_limit_h_max 8
_reflns_limit_h_min 8
_reflns_limit_k_max 2
_reflns_limit_k_min 2
_reflns_limit_l_max 0
_reflns_limit_l_min 0
_reflns_number_total 103
_cod_data_source_file c7ta00437k2.cif
_cod_data_source_block J4
_cod_original_cell_volume 6275(20)
_cod_database_code 7236529
_refine_ls_r_f_factor 0.13546
_gsas_proc_ls_prof_r_b_factor 0.05884
_gsas_proc_ls_prof_wr_b_factor 0.07457

loop_
_space_group_symop_id
_space_group_symop_operation_xyz
1 x,y,z
2 -y,x,z
3 -x,-y,z
4 y,-x,z
5 -x,y,z
6 -y,-x,z
7 x,-y,z
8 y,x,z
9 -x,-y,-z
10 y,-x,-z
11 x,y,-z
12 -y,x,-z
13 x,-y,-z
14 y,x,-z
15 -x,y,-z
16 -y,-x,-z
17 1/2+x,1/2+y,1/2+z
18 1/2-y,1/2+x,1/2+z
19 1/2-x,1/2-y,1/2+z
20 1/2+y,1/2-x,1/2+z
21 1/2-x,1/2+y,1/2+z
22 1/2-y,1/2-x,1/2+z
23 1/2+x,1/2-y,1/2+z
24 1/2+y,1/2+x,1/2+z
25 1/2-x,1/2-y,1/2-z
26 1/2+y,1/2-x,1/2-z
27 1/2+x,1/2+y,1/2-z
28 1/2-y,1/2+x,1/2-z
29 1/2+x,1/2-y,1/2-z
30 1/2+y,1/2+x,1/2-z
31 1/2-x,1/2+y,1/2-z
32 1/2-y,1/2-x,1/2-z

loop_
_atom_site_label
_atom_site_type_symbol
_atom_site_fract_x
_atom_site_fract_y
_atom_site_fract_z
_atom_site_occupancy
_atom_site_adp_type
_atom_site_U_iso_or_equiv
_atom_site_symmetry_multiplicity
O1 O 0.22590 0.14420 0.42680 1.000 Uiso 0.36(8) 32
C2 C 0.19291 0.28122 0.28426 0.130 Uiso -1.52(19) 32
N3 N 0.13742 0.31587 0.31910 0.250 Uiso -1.25(11) 32
C4 C 0.30217 0.93329 0.69222 0.130 Uiso 0.20(25) 32
C5 C 0.58820 0.82561 0.43721 0.130 Uiso -0.25(12) 32
C6 C 0.37916 0.88802 0.85220 0.130 Uiso 0.7(6) 32
C7 C 0.31342 0.06390 0.86465 0.130 Uiso -1.21(13) 32
C8 C 0.25565 0.01497 0.64698 0.130 Uiso 0.8(5) 32
C9 C 0.33560 0.18912 0.59104 0.130 Uiso 0.7(7) 32
Ti10 Ti 0.20830 0.07400 0.50000 0.500 Uiso 0.07(7) 16
O11 O 0.31110 0.05800 0.50000 0.500 Uiso 0.11(9) 16
C12 C 0.46333 0.06514 0.50000 0.500 Uiso 0.24(19) 16
N13 N 0.42348 0.12294 0.50000 0.130 Uiso 0.4(4) 16
O14 O 0.18190 0.00000 0.42650 0.500 Uiso 0.02(9) 16
O15 O 0.10740 0.10740 0.50000 0.250 Uiso -0.17(11) 8
C16 C 0.35070 0.00000 0.50000 0.250 Uiso -1.03(21) 8
C17 C 0.42650 0.00000 0.50000 0.250 Uiso -1.15(15) 8
C18 C 0.19400 0.19400 0.40230 0.500 Uiso 0.58(21) 16
C19 C 0.22250 0.22250 0.32090 0.500 Uiso -2.41(9) 16
O20 O 0.044(4) 0.04450 0.298(6) 0.50(6) Uiso 0.27(15) 16
O21 O 0.00000 0.00000 0.440(18) 0.28(15) Uiso 0.2(5) 4
O24 O 0.00000 0.151(12) 0.222(5) 0.20(4) Uiso -2.23(11) 16
O25 O 0.00000 0.238(13) 0.00000 0.16(4) Uiso -1.16(18) 8
O27 O 0.00000 0.50000 0.25000 1.3(5) Uiso 2.0(8) 4

loop_
_atom_type_symbol
_atom_type_number_in_cell
C 57.12
N 10.08
O 68.736
Ti 8

loop_
_diffrn_radiation_wavelength
_diffrn_radiation_wavelength_wt
_diffrn_radiation_wavelength_id
1.54050 1.0 1
1.54430 0.5000 2

loop_
_geom_angle_atom_site_label_1
_geom_angle_atom_site_label_2
_geom_angle_atom_site_label_3
_geom_angle
_geom_angle_site_symmetry_1
_geom_angle_site_symmetry_2
_geom_angle_site_symmetry_3
_geom_angle_publ_flag
Ti10 O1 C18 135.669 1_555 1_555 1_555 yes
C2 C2 N3 119.929 32_555 1_555 1_555 yes
C2 C2 C19 123.351 32_555 1_555 1_555 yes
N3 C2 C19 116.685 1_555 1_555 1_555 yes
C2 N3 C4 124.99 1_555 1_555 12_656 yes
C2 N3 C6 139.315 1_555 1_555 21_544 yes
C4 N3 C6 91.651 12_656 1_555 21_544 yes
N3 C4 C8 129.493 10_566 1_555 7_565 yes
C7 C5 C9 87.595 24_554 1_555 9_666 yes
C7 C5 N13 139.632 24_554 1_555 3_665 yes
C9 C5 N13 120.019 9_666 1_555 3_665 yes
N3 C6 C7 114.612 21_555 1_555 7_565 yes
C5 C7 C6 79.644 24_445 1_555 7_565 yes
C4 C8 C8 128.96 7_565 1_555 7_555 yes
O1 Ti10 O1 88.97 1_555 1_555 11_556 yes
O1 Ti10 O11 86.273 1_555 1_555 1_555 yes
O1 Ti10 O11 86.273 11_556 1_555 1_555 yes
O1 Ti10 O14 93.119 1_555 1_555 1_555 yes
O1 Ti10 O14 175.385 11_556 1_555 1_555 yes
O11 Ti10 O14 97.963 1_555 1_555 1_555 yes
O1 Ti10 O14 175.385 1_555 1_555 11_556 yes
O1 Ti10 O14 93.119 11_556 1_555 11_556 yes
O11 Ti10 O14 97.963 1_555 1_555 11_556 yes
O14 Ti10 O14 84.506 1_555 1_555 11_556 yes
O1 Ti10 O15 86.976 1_555 1_555 1_555 yes
O1 Ti10 O15 86.976 11_556 1_555 1_555 yes
O11 Ti10 O15 170.531 1_555 1_555 1_555 yes
O14 Ti10 O15 89.024 1_555 1_555 1_555 yes
O14 Ti10 O15 89.024 11_556 1_555 1_555 yes
Ti10 O11 C16 133.17 1_555 1_555 1_555 yes
C12 C12 N13 124.584 5_655 1_555 1_555 yes
C12 C12 C17 119.484 5_655 1_555 1_555 yes
N13 C12 C17 115.932 1_555 1_555 1_555 yes
C5 N13 C5 98.263 3_665 1_555 9_666 yes
C5 N13 C12 127.413 3_665 1_555 1_555 yes
C5 N13 C12 127.413 9_666 1_555 1_555 yes
Ti10 O14 Ti10 88.397 1_555 1_555 7_555 yes
Ti10 O15 Ti10 126.631 1_555 1_555 8_555 yes
O11 C16 O11 111.353 1_555 1_555 7_555 yes
O11 C16 C17 124.324 1_555 1_555 1_555 yes
O11 C16 C17 124.324 7_555 1_555 1_555 yes
C12 C17 C12 121.033 1_555 1_555 7_555 yes
C12 C17 C16 119.484 1_555 1_555 1_555 yes
C12 C17 C16 119.484 7_555 1_555 1_555 yes
O1 C18 O1 129.984 1_555 1_555 8_555 yes
C2 C19 C2 113.28 1_555 1_555 8_555 yes

loop_
_geom_bond_atom_site_label_1
_geom_bond_atom_site_label_2
_geom_bond_distance
_geom_bond_site_symmetry_1
_geom_bond_site_symmetry_2
_geom_bond_publ_flag
O1 Ti10 1.8895 1_555 1_555 yes
O1 C18 1.18737 1_555 1_555 yes
C2 C2 1.41436 1_555 32_555 yes
C2 N3 1.37184 1_555 1_555 yes
C2 C19 1.39257 1_555 1_555 yes
N3 C2 1.37184 1_555 1_555 yes
N3 C4 1.3571 1_555 12_656 yes
N3 C6 1.50328 1_555 21_544 yes
C4 N3 1.3571 1_555 10_566 yes
C4 C8 1.5327 1_555 7_565 yes
C5 C6 1.88557 1_555 18_654 yes
C5 C7 1.40674 1_555 24_554 yes
C5 C9 1.53325 1_555 9_666 yes
C5 N13 1.50186 1_555 3_665 yes
C6 N3 1.50328 1_555 21_555 yes
C6 C5 1.88557 1_555 20_465 yes
C6 C7 1.53366 1_555 7_565 yes
C6 C9 1.9039 1_555 28_556 yes
C7 C5 1.40674 1_555 24_445 yes
C7 C6 1.53366 1_555 7_565 yes
C8 C4 1.5327 1_555 7_565 yes
C8 C8 0.55767 1_555 7_555 yes
C9 C5 1.53325 1_555 9_666 yes
C9 C6 1.9039 1_555 26_456 yes
Ti10 O1 1.8895 1_555 1_555 yes
Ti10 O1 1.8895 1_555 11_556 yes
Ti10 Ti10 2.7567 1_555 7_555 yes
Ti10 O11 1.93784 1_555 1_555 yes
Ti10 O14 1.97713 1_555 1_555 yes
Ti10 O14 1.97713 1_555 11_556 yes
Ti10 O15 1.97969 1_555 1_555 yes
O11 Ti10 1.93784 1_555 1_555 yes
O11 C16 1.30812 1_555 1_555 yes
C12 C12 1.36606 1_555 5_655 yes
C12 N13 1.30768 1_555 1_555 yes
C12 C17 1.39383 1_555 1_555 yes
N13 C5 1.50186 1_555 3_665 yes
N13 C5 1.50186 1_555 9_666 yes
N13 C12 1.30768 1_555 1_555 yes
O14 Ti10 1.97713 1_555 1_555 yes
O14 Ti10 1.97713 1_555 7_555 yes
O15 Ti10 1.97969 1_555 1_555 yes
O15 Ti10 1.97969 1_555 8_555 yes
C16 O11 1.30812 1_555 1_555 yes
C16 O11 1.30812 1_555 7_555 yes
C16 C17 1.41188 1_555 1_555 yes
C17 C12 1.39383 1_555 1_555 yes
C17 C12 1.39383 1_555 7_555 yes
C17 C16 1.41188 1_555 1_555 yes
C18 O1 1.18737 1_555 1_555 yes
C18 O1 1.18737 1_555 8_555 yes
C18 C19 1.65269 1_555 1_555 yes
C19 C2 1.39257 1_555 1_555 yes
C19 C2 1.39257 1_555 8_555 yes
C19 C18 1.65269 1_555 1_555 yes
O20 O20 1.66(7) 1_555 2_555 yes
O20 O20 1.66(7) 1_555 4_555 yes
